data_7201791
loop_
_publ_author_name
'Lavy, Tali'
'Sheynin, Yana'
'Sparkes, Hazel A.'
'Howard, Judith A. K.'
'Kaftory, Menahem'

_publ_section_title
;
 Controlled photochemical reaction of 4-oxo(phenylacetyl)morpholine and
 1-(phenylglyoxylyl)piperidine in solid supramolecular systems
;
_journal_issue 6
_journal_name_full CrystEngComm
_journal_page_first 734
_journal_paper_doi 10.1039/b715981a
_journal_volume 10
_journal_year 2008
_chemical_absolute_configuration unk
_chemical_formula_moiety '(C34H34O4), (C13H15NO2)'
_chemical_formula_sum 'C47 H49 N O6'
_chemical_formula_weight 723.87
_chemical_name_systematic
;
?
;
_space_group_IT_number 4
_symmetry_cell_setting monoclinic
_symmetry_space_group_name_Hall 'P 2yb'
_symmetry_space_group_name_H-M 'P 1 21 1'
_atom_sites_solution_hydrogens geom
_atom_sites_solution_primary direct
_atom_sites_solution_secondary difmap
_audit_creation_method SHELXL-97
_cell_angle_alpha 90.00
_cell_angle_beta 91.8046(7)
_cell_angle_gamma 90.00
_cell_formula_units_Z 4
_cell_length_a 9.42040(10)
_cell_length_b 41.0982(6)
_cell_length_c 10.1701(2)
_cell_measurement_temperature 293(2)
_cell_volume 3935.52(11)
_computing_structure_refinement 'SHELXL-97 (Sheldrick, 1997)'
_computing_structure_solution 'SHELXS-97 (Sheldrick, 1990)'
_diffrn_ambient_temperature 293(2)
_diffrn_measured_fraction_theta_full 0.937
_diffrn_measured_fraction_theta_max 0.937
_diffrn_measurement_device_type KappaCCD
_diffrn_measurement_method CCD
_diffrn_radiation_monochromator graphite
_diffrn_radiation_source 'fine-focus sealed tube'
_diffrn_radiation_type MoK\a
_diffrn_radiation_wavelength 0.71073
_diffrn_reflns_av_R_equivalents 0.0531
_diffrn_reflns_av_sigmaI/netI 0.1417
_diffrn_reflns_limit_h_max 11
_diffrn_reflns_limit_h_min -11
_diffrn_reflns_limit_k_max 47
_diffrn_reflns_limit_k_min -48
_diffrn_reflns_limit_l_max 12
_diffrn_reflns_limit_l_min -11
_diffrn_reflns_number 11991
_diffrn_reflns_theta_full 25.04
_diffrn_reflns_theta_max 25.04
_diffrn_reflns_theta_min 1.98
_diffrn_standards_number 0
_exptl_absorpt_coefficient_mu 0.080
_exptl_absorpt_correction_type none
_exptl_absorpt_process_details none
_exptl_crystal_colour colorless
_exptl_crystal_density_diffrn 1.222
_exptl_crystal_density_method 'not measured'
_exptl_crystal_description needle
_exptl_crystal_F_000 1544
_exptl_crystal_size_max 0.50
_exptl_crystal_size_mid 0.13
_exptl_crystal_size_min 0.08
_refine_diff_density_max 0.441
_refine_diff_density_min -0.341
_refine_diff_density_rms 0.089
_refine_ls_extinction_method none
_refine_ls_goodness_of_fit_ref 1.025
_refine_ls_hydrogen_treatment constr
_refine_ls_matrix_type full
_refine_ls_number_parameters 763
_refine_ls_number_reflns 6620
_refine_ls_number_restraints 25
_refine_ls_restrained_S_all 1.028
_refine_ls_R_factor_all 0.1674
_refine_ls_R_factor_gt 0.0744
_refine_ls_shift/su_max 0.816
_refine_ls_shift/su_mean 0.082
_refine_ls_structure_factor_coef Fsqd
_refine_ls_weighting_details 'calc w=1/[\s^2^(Fo^2^)+(0.1082P)^2^+0.0000P] where P=(Fo^2^+2Fc^2^)/3'
_refine_ls_weighting_scheme calc
_refine_ls_wR_factor_gt 0.1915
_refine_ls_wR_factor_ref 0.2211
_reflns_number_gt 2889
_reflns_number_total 6620
_reflns_threshold_expression >2sigma(I)
_cod_data_source_file b715981a.txt
_cod_data_source_block Ib''
_cod_original_sg_symbol_H-M P21
_cod_database_code 7201791

loop_
_symmetry_equiv_pos_as_xyz
'x, y, z'
'-x, y+1/2, -z'

loop_
_atom_site_label
_atom_site_type_symbol
_atom_site_fract_x
_atom_site_fract_y
_atom_site_fract_z
_atom_site_U_iso_or_equiv
_atom_site_adp_type
_atom_site_occupancy
_atom_site_symmetry_multiplicity
_atom_site_calc_flag
_atom_site_refinement_flags
_atom_site_disorder_assembly
_atom_site_disorder_group
O1A O 0.9678(6) 0.56215(16) 0.6275(5) 0.0761(19) Uani 1 1 d . . .
H1OA H 1.0193 0.5535 0.6839 0.114 Uiso 1 1 calc R . .
O2A O 1.1306(6) 0.53737(15) 0.8179(6) 0.0703(17) Uani 1 1 d . . .
H2OA H 1.1987 0.5249 0.8179 0.105 Uiso 1 1 calc R . .
O3A O 0.8475(6) 0.61532(14) 0.8937(5) 0.0554(15) Uani 1 1 d . . .
O4A O 1.0527(6) 0.60638(15) 1.0142(5) 0.0595(16) Uani 1 1 d . . .
C1A C 0.9152(8) 0.5876(2) 0.8375(8) 0.051(2) Uani 1 1 d . . .
H1A H 0.8667 0.5678 0.8658 0.061 Uiso 1 1 calc R . .
C2A C 0.9000(9) 0.5904(2) 0.6827(8) 0.055(2) Uani 1 1 d . . .
C3A C 0.9640(7) 0.62140(14) 0.6316(5) 0.050(2) Uani 1 1 d G . .
C4A C 0.8891(6) 0.65045(18) 0.6388(5) 0.063(3) Uani 1 1 d G . .
H4A H 0.7982 0.6506 0.6720 0.076 Uiso 1 1 calc R . .
C5A C 0.9499(10) 0.67925(14) 0.5963(7) 0.090(4) Uani 1 1 d G . .
H5A H 0.8998 0.6987 0.6011 0.108 Uiso 1 1 calc R . .
C6A C 1.0857(10) 0.6790(2) 0.5466(6) 0.104(4) Uani 1 1 d G . .
H6A H 1.1264 0.6983 0.5182 0.125 Uiso 1 1 calc R . .
C7A C 1.1606(6) 0.6499(3) 0.5394(6) 0.095(4) Uani 1 1 d G . .
H7A H 1.2515 0.6498 0.5062 0.114 Uiso 1 1 calc R . .
C8A C 1.0997(6) 0.6211(2) 0.5819(6) 0.084(3) Uani 1 1 d G . .
H8A H 1.1499 0.6017 0.5770 0.101 Uiso 1 1 calc R . .
C9A C 0.7412(5) 0.58756(15) 0.6334(6) 0.053(2) Uani 1 1 d G . .
C10A C 0.6272(7) 0.58474(16) 0.7162(4) 0.067(3) Uani 1 1 d G . .
H10A H 0.6424 0.5855 0.8069 0.080 Uiso 1 1 calc R . .
C11A C 0.4904(5) 0.58082(18) 0.6633(7) 0.076(3) Uani 1 1 d G . .
H11A H 0.4141 0.5789 0.7186 0.091 Uiso 1 1 calc R . .
C12A C 0.4676(5) 0.57972(18) 0.5276(7) 0.082(3) Uani 1 1 d G . .
H12A H 0.3761 0.5771 0.4922 0.098 Uiso 1 1 calc R . .
C13A C 0.5817(7) 0.58254(18) 0.4449(5) 0.078(3) Uani 1 1 d G . .
H13A H 0.5664 0.5818 0.3541 0.094 Uiso 1 1 calc R . .
C14A C 0.7185(6) 0.58646(16) 0.4978(5) 0.072(3) Uani 1 1 d G . .
H14A H 0.7947 0.5884 0.4424 0.086 Uiso 1 1 calc R . .
C15A C 1.0667(8) 0.5879(2) 0.8982(8) 0.051(2) Uani 1 1 d . . .
H15A H 1.1307 0.5990 0.8389 0.061 Uiso 1 1 calc R . .
C16A C 1.1306(9) 0.5547(2) 0.9389(9) 0.057(2) Uani 1 1 d . . .
C17A C 1.0410(7) 0.53667(19) 1.0412(8) 0.070(3) Uani 1 1 d G . .
C18A C 1.0409(8) 0.54751(18) 1.1706(9) 0.085(3) Uani 1 1 d G . .
H18A H 1.0978 0.5650 1.1967 0.102 Uiso 1 1 calc R . .
C19A C 0.9556(10) 0.5322(3) 1.2611(7) 0.139(6) Uani 1 1 d G . .
H19A H 0.9555 0.5395 1.3477 0.167 Uiso 1 1 calc R . .
C20A C 0.8704(8) 0.5061(3) 1.2221(12) 0.147(8) Uani 1 1 d G . .
H20A H 0.8134 0.4959 1.2827 0.176 Uiso 1 1 calc R . .
C21A C 0.8706(7) 0.49529(18) 1.0927(13) 0.135(6) Uani 1 1 d G . .
H21A H 0.8136 0.4778 1.0666 0.162 Uiso 1 1 calc R . .
C22A C 0.9559(9) 0.5106(2) 1.0022(8) 0.095(4) Uani 1 1 d G . .
H22A H 0.9586 0.5027 0.9153 0.114 Uiso 1 1 d R . .
C23A C 1.2867(4) 0.55764(16) 0.9913(5) 0.052(2) Uani 1 1 d G . .
C24A C 1.3619(7) 0.52875(13) 1.0079(7) 0.086(3) Uani 1 1 d G . .
H24A H 1.3171 0.5089 0.9916 0.103 Uiso 1 1 calc R . .
C25A C 1.5041(7) 0.52950(17) 1.0487(7) 0.096(4) Uani 1 1 d G . .
H25A H 1.5544 0.5102 1.0598 0.115 Uiso 1 1 calc R . .
C26A C 1.5711(5) 0.5591(2) 1.0730(6) 0.076(3) Uani 1 1 d G . .
H26A H 1.6662 0.5596 1.1004 0.091 Uiso 1 1 calc R . .
C27A C 1.4959(7) 0.58801(16) 1.0565(6) 0.072(3) Uani 1 1 d G . .
H27A H 1.5407 0.6078 1.0727 0.087 Uiso 1 1 calc R . .
C28A C 1.3537(6) 0.58727(13) 1.0156(6) 0.064(3) Uani 1 1 d G . .
H28A H 1.3034 0.6066 1.0045 0.076 Uiso 1 1 calc R . .
C29A C 0.9406(9) 0.6292(2) 0.9948(7) 0.048(2) Uani 1 1 d . . .
C30A C 0.8579(9) 0.6316(2) 1.1201(8) 0.064(3) Uani 1 1 d . . .
H30C H 0.8308 0.6100 1.1479 0.076 Uiso 1 1 calc R . .
H30D H 0.7719 0.6441 1.1031 0.076 Uiso 1 1 calc R . .
C31A C 0.9481(10) 0.6482(3) 1.2312(8) 0.072(3) Uani 1 1 d . . .
H31C H 0.8910 0.6507 1.3083 0.086 Uiso 1 1 calc R . .
H31D H 1.0284 0.6344 1.2551 0.086 Uiso 1 1 calc R . .
C32A C 1.0001(10) 0.6805(2) 1.1891(10) 0.076(3) Uani 1 1 d . . .
H32C H 1.0602 0.6898 1.2586 0.091 Uiso 1 1 calc R . .
H32D H 0.9199 0.6949 1.1736 0.091 Uiso 1 1 calc R . .
C33A C 1.0838(9) 0.6775(2) 1.0640(9) 0.067(3) Uani 1 1 d . . .
H33C H 1.1135 0.6990 1.0369 0.080 Uiso 1 1 calc R . .
H33D H 1.1686 0.6647 1.0824 0.080 Uiso 1 1 calc R . .
C34A C 0.9983(9) 0.6617(2) 0.9518(8) 0.056(2) Uani 1 1 d . . .
H34C H 0.9203 0.6758 0.9247 0.067 Uiso 1 1 calc R . .
H34D H 1.0584 0.6586 0.8771 0.067 Uiso 1 1 calc R . .
O5A O 0.9281(17) 0.9293(4) 0.4884(14) 0.132(10) Uiso 0.55(3) 1 d PD . .
O6A O 0.7826(9) 0.9760(2) 0.2284(9) 0.125(3) Uiso 1 1 d D . .
N1A N 0.7874(14) 0.9726(3) 0.4524(13) 0.162(5) Uiso 1 1 d D . .
C35A C 1.0813(11) 0.9498(4) 0.3251(10) 0.117(4) Uani 1 1 d GD . .
C36A C 1.1677(18) 0.9273(2) 0.2645(11) 0.146(6) Uani 1 1 d G . .
H36A H 1.1323 0.9068 0.2422 0.175 Uiso 1 1 calc R . .
C37A C 1.3071(16) 0.9353(4) 0.2374(10) 0.226(13) Uani 1 1 d G . .
H37A H 1.3649 0.9202 0.1969 0.271 Uiso 1 1 calc R . .
C38A C 1.3601(11) 0.9659(5) 0.2707(12) 0.179(9) Uani 1 1 d G . .
H38A H 1.4533 0.9712 0.2526 0.214 Uiso 1 1 calc R . .
C39A C 1.2736(17) 0.9884(3) 0.3313(12) 0.159(8) Uani 1 1 d G . .
H39A H 1.3091 1.0089 0.3536 0.191 Uiso 1 1 calc R . .
C40A C 1.1343(15) 0.9804(3) 0.3584(9) 0.141(6) Uani 1 1 d G . .
H40A H 1.0764 0.9955 0.3989 0.170 Uiso 1 1 calc R . .
C41A C 0.9361(13) 0.9392(4) 0.3532(14) 0.130(5) Uiso 1 1 d D . .
H41A H 0.9103 0.9208 0.2961 0.156 Uiso 1 1 calc R . .
C42A C 0.8279(14) 0.9655(3) 0.3347(12) 0.123(4) Uiso 1 1 d D . .
C43A C 0.868(2) 0.9554(4) 0.5579(16) 0.193(8) Uiso 1 1 d D . .
H43A H 0.9415 0.9695 0.5976 0.232 Uiso 1 1 calc R . .
C44A C 0.771(2) 0.9433(5) 0.658(2) 0.210(8) Uiso 1 1 d D . .
H44C H 0.8242 0.9332 0.7308 0.251 Uiso 1 1 calc R . .
H44D H 0.7053 0.9274 0.6206 0.251 Uiso 1 1 calc R . .
C45A C 0.692(2) 0.9730(5) 0.7047(19) 0.205(8) Uiso 1 1 d D . .
H45C H 0.7596 0.9888 0.7398 0.246 Uiso 1 1 calc R . .
H45D H 0.6298 0.9668 0.7746 0.246 Uiso 1 1 calc R . .
C46A C 0.6046(19) 0.9883(5) 0.5923(17) 0.188(7) Uiso 1 1 d D . .
H46C H 0.5369 0.9725 0.5574 0.225 Uiso 1 1 calc R . .
H46D H 0.5516 1.0066 0.6256 0.225 Uiso 1 1 calc R . .
C47A C 0.696(2) 0.9997(4) 0.4844(19) 0.205(8) Uiso 1 1 d D . .
H47C H 0.6385 1.0060 0.4081 0.246 Uiso 1 1 calc R . .
H47D H 0.7528 1.0182 0.5132 0.246 Uiso 1 1 calc R . .
O1B O 0.3729(6) 0.81556(15) 0.0740(6) 0.0704(18) Uani 1 1 d . . .
H1OB H 0.3223 0.8317 0.0805 0.106 Uiso 1 1 calc R . .
O2B O 0.5197(6) 0.78866(15) -0.1129(5) 0.0668(17) Uani 1 1 d . . .
H2OB H 0.4533 0.7939 -0.0671 0.100 Uiso 1 1 calc R . .
O3B O 0.4567(6) 0.74533(14) 0.2716(5) 0.0577(15) Uani 1 1 d . . .
O4B O 0.6596(5) 0.73897(13) 0.1615(5) 0.0512(14) Uani 1 1 d . . .
C1B C 0.4398(8) 0.7644(2) 0.1584(8) 0.048(2) Uani 1 1 d . . .
H1B H 0.3727 0.7538 0.0968 0.058 Uiso 1 1 calc R . .
C2B C 0.3786(9) 0.7980(2) 0.1994(8) 0.058(2) Uani 1 1 d . . .
C3B C 0.2244(5) 0.79558(16) 0.2490(6) 0.056(2) Uani 1 1 d G . .
C4B C 0.1605(6) 0.76653(13) 0.2845(6) 0.068(3) Uani 1 1 d G . .
H4B H 0.2109 0.7471 0.2808 0.082 Uiso 1 1 calc R . .
C5B C 0.0211(6) 0.76650(16) 0.3256(7) 0.076(3) Uani 1 1 d G . .
H5B H -0.0216 0.7471 0.3494 0.091 Uiso 1 1 calc R . .
C6B C -0.0543(5) 0.7955(2) 0.3312(6) 0.085(3) Uani 1 1 d G . .
H6B H -0.1475 0.7955 0.3587 0.102 Uiso 1 1 calc R . .
C7B C 0.0096(7) 0.82456(16) 0.2957(7) 0.086(3) Uani 1 1 d G . .
H7B H -0.0408 0.8440 0.2994 0.104 Uiso 1 1 calc R . .
C8B C 0.1490(7) 0.82459(13) 0.2546(7) 0.081(3) Uani 1 1 d G . .
H8B H 0.1917 0.8440 0.2308 0.098 Uiso 1 1 calc R . .
C9B C 0.4715(7) 0.81628(17) 0.2994(7) 0.066(3) Uani 1 1 d G . .
C10B C 0.4750(9) 0.80596(17) 0.4296(9) 0.093(4) Uani 1 1 d G . .
H10B H 0.4189 0.7886 0.4547 0.111 Uiso 1 1 calc R . .
C11B C 0.5623(11) 0.8217(3) 0.5222(7) 0.119(5) Uani 1 1 d G . .
H11B H 0.5647 0.8147 0.6094 0.143 Uiso 1 1 calc R . .
C12B C 0.6462(8) 0.8477(3) 0.4847(11) 0.154(8) Uani 1 1 d G . .
H12B H 0.7046 0.8582 0.5466 0.184 Uiso 1 1 calc R . .
C13B C 0.6427(8) 0.85799(18) 0.3544(12) 0.148(7) Uani 1 1 d G . .
H13B H 0.6988 0.8754 0.3293 0.177 Uiso 1 1 calc R . .
C14B C 0.5553(9) 0.84229(19) 0.2618(8) 0.100(4) Uani 1 1 d G . .
H14B H 0.5530 0.8492 0.1747 0.120 Uiso 1 1 calc R . .
C15B C 0.5877(8) 0.7651(2) 0.0988(8) 0.053(2) Uani 1 1 d . . .
H15B H 0.6349 0.7853 0.1263 0.063 Uiso 1 1 calc R . .
C16B C 0.5945(8) 0.7625(2) -0.0530(7) 0.048(2) Uani 1 1 d . . .
C17B C 0.5287(6) 0.72959(13) -0.1027(6) 0.052(2) Uani 1 1 d G . .
C18B C 0.6093(5) 0.70125(17) -0.0996(6) 0.062(2) Uani 1 1 d G . .
H18B H 0.7035 0.7018 -0.0694 0.074 Uiso 1 1 calc R . .
C19B C 0.5491(8) 0.67202(13) -0.1416(6) 0.063(2) Uani 1 1 d G . .
H19B H 0.6030 0.6531 -0.1395 0.075 Uiso 1 1 calc R . .
C20B C 0.4083(8) 0.67112(16) -0.1867(6) 0.085(3) Uani 1 1 d G . .
H20B H 0.3680 0.6516 -0.2147 0.102 Uiso 1 1 calc R . .
C21B C 0.3277(5) 0.6995(2) -0.1898(6) 0.082(3) Uani 1 1 d G . .
H21B H 0.2335 0.6989 -0.2199 0.098 Uiso 1 1 calc R . .
C22B C 0.3879(6) 0.72869(16) -0.1478(6) 0.074(3) Uani 1 1 d G . .
H22B H 0.3340 0.7477 -0.1498 0.089 Uiso 1 1 calc R . .
C23B C 0.7490(5) 0.76461(15) -0.1043(6) 0.054(2) Uani 1 1 d G . .
C24B C 0.7622(6) 0.76622(16) -0.2399(5) 0.062(2) Uani 1 1 d G . .
H24B H 0.6820 0.7646 -0.2952 0.075 Uiso 1 1 calc R . .
C25B C 0.8953(8) 0.77024(18) -0.2929(5) 0.080(3) Uani 1 1 d G . .
H25B H 0.9041 0.7713 -0.3836 0.096 Uiso 1 1 calc R . .
C26B C 1.0152(5) 0.77264(19) -0.2103(7) 0.084(3) Uani 1 1 d G . .
H26B H 1.1043 0.7753 -0.2457 0.101 Uiso 1 1 calc R . .
C27B C 1.0021(5) 0.77103(19) -0.0747(7) 0.084(3) Uani 1 1 d G . .
H27B H 1.0823 0.7726 -0.0194 0.100 Uiso 1 1 calc R . .
C28B C 0.8690(7) 0.76701(16) -0.0217(4) 0.065(2) Uani 1 1 d G . .
H28B H 0.8600 0.7651 0.0698 0.078 Uiso 1 1 d R . .
C29B C 0.5759(8) 0.7241(2) 0.2617(8) 0.050(2) Uani 1 1 d . . .
C30B C 0.5287(9) 0.6906(2) 0.2208(8) 0.055(2) Uani 1 1 d . . .
H30E H 0.4688 0.6922 0.1417 0.066 Uiso 1 1 calc R . .
H30F H 0.6112 0.6777 0.2004 0.066 Uiso 1 1 calc R . .
C31B C 0.4482(9) 0.6739(2) 0.3261(8) 0.068(3) Uani 1 1 d . . .
H31E H 0.4251 0.6519 0.2985 0.081 Uiso 1 1 calc R . .
H31F H 0.3600 0.6854 0.3400 0.081 Uiso 1 1 calc R . .
C32B C 0.5374(10) 0.6729(2) 0.4551(9) 0.066(3) Uani 1 1 d . . .
H32E H 0.4835 0.6627 0.5235 0.080 Uiso 1 1 calc R . .
H32F H 0.6227 0.6602 0.4430 0.080 Uiso 1 1 calc R . .
C33B C 0.5757(10) 0.7061(3) 0.4945(8) 0.068(3) Uani 1 1 d . . .
H33E H 0.6325 0.7052 0.5756 0.081 Uiso 1 1 calc R . .
H33F H 0.4897 0.7180 0.5121 0.081 Uiso 1 1 calc R . .
C34B C 0.6582(9) 0.7244(2) 0.3919(8) 0.056(2) Uani 1 1 d . . .
H34E H 0.6734 0.7467 0.4204 0.067 Uiso 1 1 calc R . .
H34F H 0.7502 0.7143 0.3817 0.067 Uiso 1 1 calc R . .
C35B C 0.5815(11) 0.9023(3) 0.9333(10) 0.113(5) Uani 1 1 d GD . .
C36B C 0.6740(18) 0.9248(2) 0.9915(11) 0.161(7) Uani 1 1 d G . .
H36B H 0.6416 0.9455 1.0127 0.193 Uiso 1 1 calc R . .
C37B C 0.8149(16) 0.9164(4) 1.0180(10) 0.158(8) Uani 1 1 d G . .
H37B H 0.8768 0.9315 1.0569 0.189 Uiso 1 1 calc R . .
C38B C 0.8634(10) 0.8856(4) 0.9863(11) 0.163(8) Uani 1 1 d G . .
H38B H 0.9577 0.8799 1.0041 0.195 Uiso 1 1 calc R . .
C39B C 0.7709(16) 0.8631(2) 0.9281(11) 0.159(7) Uani 1 1 d G . .
H39B H 0.8033 0.8424 0.9069 0.191 Uiso 1 1 calc R . .
C40B C 0.6299(14) 0.8714(3) 0.9016(9) 0.120(5) Uani 1 1 d G . .
H40B H 0.5680 0.8564 0.8627 0.143 Uiso 1 1 calc R . .
O5B O 0.4199(19) 0.9233(5) 0.7696(14) 0.135(9) Uiso 0.52(2) 1 d PD . .
O6B O 0.2888(10) 0.8768(2) 1.0253(9) 0.132(3) Uiso 1 1 d D . .
N1B N 0.281(2) 0.8876(5) 0.7963(17) 0.244(8) Uiso 1 1 d D . .
C41B C 0.4357(12) 0.9139(4) 0.9042(14) 0.130(5) Uiso 1 1 d D . .
H41B H 0.4147 0.9324 0.9609 0.156 Uiso 1 1 calc R . .
C42B C 0.3265(16) 0.8881(4) 0.9198(14) 0.143(5) Uiso 1 1 d D . .
C43B C 0.373(2) 0.8967(5) 0.690(2) 0.215(9) Uiso 1 1 d D . .
H43B H 0.4413 0.8812 0.6553 0.258 Uiso 1 1 calc R . .
C44B C 0.257(2) 0.9099(5) 0.606(2) 0.244(10) Uiso 1 1 d D . .
H44E H 0.2918 0.9243 0.5382 0.293 Uiso 1 1 calc R . .
H44F H 0.1863 0.9211 0.6562 0.293 Uiso 1 1 calc R . .
C45B C 0.202(2) 0.8778(5) 0.550(2) 0.221(9) Uiso 1 1 d D . .
H45E H 0.2804 0.8635 0.5298 0.266 Uiso 1 1 calc R . .
H45F H 0.1456 0.8815 0.4696 0.266 Uiso 1 1 calc R . .
C46B C 0.112(3) 0.8630(7) 0.656(2) 0.251(11) Uiso 1 1 d D . .
H46E H 0.0347 0.8777 0.6763 0.301 Uiso 1 1 calc R . .
H46F H 0.0710 0.8426 0.6251 0.301 Uiso 1 1 calc R . .
C47B C 0.205(3) 0.8576(6) 0.774(3) 0.300(14) Uiso 1 1 d D . .
H47E H 0.1491 0.8522 0.8493 0.360 Uiso 1 1 calc R . .
H47F H 0.2709 0.8399 0.7590 0.360 Uiso 1 1 calc R . .
O11A O 0.914(5) 0.9112(12) 0.311(5) 0.29(2) Uiso 0.45(3) 1 d P . .
O22B O 0.417(2) 0.9445(6) 0.953(2) 0.160(11) Uiso 0.48(2) 1 d P . .

loop_
_atom_site_aniso_label
_atom_site_aniso_U_11
_atom_site_aniso_U_22
_atom_site_aniso_U_33
_atom_site_aniso_U_23
_atom_site_aniso_U_13
_atom_site_aniso_U_12
O1A 0.080(4) 0.083(5) 0.064(4) -0.009(4) -0.008(3) 0.035(4)
O2A 0.070(4) 0.069(4) 0.071(4) -0.013(3) -0.014(3) 0.024(3)
O3A 0.055(3) 0.062(4) 0.049(3) -0.009(3) -0.009(3) 0.007(3)
O4A 0.057(4) 0.070(4) 0.051(4) -0.010(3) -0.012(3) 0.019(3)
C1A 0.052(5) 0.046(6) 0.055(5) -0.004(4) 0.000(4) 0.005(4)
C2A 0.051(5) 0.069(6) 0.044(5) -0.012(5) -0.001(4) 0.016(5)
C3A 0.043(5) 0.075(7) 0.033(4) 0.009(5) -0.002(4) -0.008(5)
C4A 0.066(6) 0.059(7) 0.063(6) 0.018(5) -0.016(5) -0.008(6)
C5A 0.112(10) 0.085(9) 0.071(7) 0.024(6) -0.031(7) -0.040(8)
C6A 0.109(11) 0.119(12) 0.082(8) 0.030(8) -0.020(8) -0.064(9)
C7A 0.067(8) 0.149(12) 0.069(7) 0.034(8) -0.007(6) -0.055(9)
C8A 0.051(6) 0.139(11) 0.063(6) 0.017(7) 0.000(5) 0.004(7)
C9A 0.046(5) 0.055(6) 0.058(6) 0.010(4) -0.002(5) 0.001(4)
C10A 0.060(6) 0.093(8) 0.047(5) 0.006(5) -0.002(5) -0.001(6)
C11A 0.053(7) 0.101(9) 0.073(7) -0.004(6) 0.003(5) -0.019(6)
C12A 0.057(7) 0.087(8) 0.101(9) -0.012(6) -0.009(7) 0.002(6)
C13A 0.071(7) 0.100(8) 0.063(6) -0.009(6) -0.016(6) 0.002(6)
C14A 0.067(7) 0.095(8) 0.053(6) -0.001(5) -0.001(5) 0.019(6)
C15A 0.042(5) 0.068(6) 0.043(5) -0.007(5) 0.002(4) 0.011(5)
C16A 0.050(6) 0.050(6) 0.070(6) -0.010(5) -0.001(5) 0.015(5)
C17A 0.056(6) 0.066(7) 0.090(8) 0.032(6) 0.012(6) 0.023(6)
C18A 0.081(8) 0.086(9) 0.089(8) 0.032(7) 0.015(7) 0.026(6)
C19A 0.087(10) 0.197(17) 0.138(12) 0.103(12) 0.057(9) 0.067(11)
C20A 0.066(9) 0.162(16) 0.21(2) 0.125(15) 0.022(11) 0.033(10)
C21A 0.075(10) 0.141(14) 0.188(15) 0.092(13) -0.003(11) 0.003(9)
C22A 0.063(7) 0.070(8) 0.152(11) 0.043(8) -0.008(8) -0.005(6)
C23A 0.052(5) 0.057(6) 0.047(5) 0.004(4) 0.003(4) 0.016(5)
C24A 0.051(6) 0.087(8) 0.120(9) 0.003(7) -0.012(6) 0.023(6)
C25A 0.075(8) 0.111(11) 0.099(8) -0.016(7) -0.014(7) 0.035(8)
C26A 0.057(6) 0.101(9) 0.069(6) 0.022(6) -0.003(5) -0.005(7)
C27A 0.069(7) 0.079(8) 0.068(6) 0.008(6) -0.006(5) -0.001(6)
C28A 0.053(6) 0.067(7) 0.070(6) -0.002(5) 0.001(5) 0.007(5)
C29A 0.048(5) 0.050(6) 0.044(5) -0.006(4) -0.010(4) 0.010(5)
C30A 0.059(6) 0.078(7) 0.055(6) -0.018(5) 0.002(5) -0.004(5)
C31A 0.079(7) 0.087(8) 0.051(6) -0.014(5) 0.009(5) 0.009(6)
C32A 0.076(7) 0.059(7) 0.093(8) -0.008(6) 0.003(6) -0.004(6)
C33A 0.066(6) 0.062(7) 0.072(6) -0.004(5) -0.004(5) -0.012(5)
C34A 0.050(5) 0.047(6) 0.070(6) 0.011(5) -0.002(5) 0.002(5)
C35A 0.171(15) 0.087(11) 0.092(9) 0.015(8) -0.003(9) 0.000(11)
C36A 0.173(17) 0.129(15) 0.136(13) -0.001(11) -0.001(12) 0.027(13)
C37A 0.37(4) 0.15(2) 0.154(17) -0.075(15) -0.04(2) 0.01(2)
C38A 0.144(14) 0.27(3) 0.128(13) 0.011(15) 0.032(11) 0.078(18)
C39A 0.145(15) 0.130(15) 0.199(19) 0.065(13) -0.047(15) -0.036(14)
C40A 0.193(19) 0.098(13) 0.130(12) -0.006(9) -0.046(12) 0.013(12)
O1B 0.078(4) 0.066(4) 0.069(4) 0.011(3) 0.024(3) 0.017(3)
O2B 0.072(4) 0.075(4) 0.054(3) 0.011(3) 0.010(3) 0.021(4)
O3B 0.058(4) 0.062(4) 0.054(4) 0.012(3) 0.017(3) 0.017(3)
O4B 0.041(3) 0.057(4) 0.055(3) 0.014(3) 0.004(3) 0.009(3)
C1B 0.043(5) 0.052(6) 0.051(5) 0.006(5) 0.006(4) -0.002(4)
C2B 0.068(6) 0.049(6) 0.058(6) 0.003(5) 0.013(5) 0.006(5)
C3B 0.050(5) 0.063(6) 0.054(5) -0.007(5) 0.013(4) 0.009(5)
C4B 0.057(6) 0.051(6) 0.097(7) -0.010(5) 0.011(5) 0.003(5)
C5B 0.055(6) 0.081(8) 0.093(7) 0.001(6) 0.027(5) -0.004(6)
C6B 0.056(6) 0.102(10) 0.099(8) -0.012(7) 0.023(6) 0.011(7)
C7B 0.093(9) 0.070(8) 0.099(8) 0.006(6) 0.032(7) 0.032(7)
C8B 0.067(7) 0.071(8) 0.109(8) 0.012(6) 0.030(6) 0.014(6)
C9B 0.054(6) 0.058(7) 0.085(8) -0.014(6) 0.006(6) 0.013(5)
C10B 0.102(9) 0.083(8) 0.091(9) -0.020(7) -0.009(7) 0.051(7)
C11B 0.136(12) 0.108(11) 0.109(10) -0.067(9) -0.046(9) 0.059(9)
C12B 0.087(10) 0.170(18) 0.200(18) -0.133(16) -0.039(11) 0.039(11)
C13B 0.072(9) 0.120(12) 0.25(2) -0.108(14) 0.017(11) -0.021(8)
C14B 0.074(8) 0.098(10) 0.130(10) -0.045(8) 0.030(7) -0.026(7)
C15B 0.049(5) 0.047(6) 0.062(6) -0.009(5) 0.007(4) -0.005(5)
C16B 0.051(5) 0.051(6) 0.042(5) 0.003(4) -0.006(4) 0.012(5)
C17B 0.044(6) 0.061(6) 0.053(5) -0.001(5) 0.007(4) 0.001(5)
C18B 0.054(6) 0.071(7) 0.060(6) 0.001(5) 0.000(5) -0.006(6)
C19B 0.071(7) 0.064(7) 0.053(6) 0.005(5) 0.017(5) -0.001(6)
C20B 0.101(9) 0.101(10) 0.054(6) -0.015(6) 0.011(6) -0.033(8)
C21B 0.058(7) 0.101(9) 0.087(8) -0.027(7) -0.003(6) -0.015(7)
C22B 0.048(6) 0.101(9) 0.074(6) -0.018(6) -0.001(5) 0.012(6)
C23B 0.055(6) 0.039(5) 0.068(6) 0.010(5) 0.007(5) -0.003(4)
C24B 0.060(6) 0.078(7) 0.048(6) 0.006(5) 0.003(5) -0.005(5)
C25B 0.070(7) 0.102(8) 0.070(6) 0.014(6) 0.023(6) -0.010(6)
C26B 0.070(7) 0.095(9) 0.089(8) 0.015(7) 0.035(7) -0.005(6)
C27B 0.060(7) 0.109(9) 0.082(8) -0.004(6) 0.005(6) -0.011(6)
C28B 0.059(6) 0.081(7) 0.057(5) 0.001(5) 0.005(5) 0.001(5)
C29B 0.038(5) 0.053(6) 0.060(6) 0.004(5) 0.016(5) 0.008(5)
C30B 0.055(6) 0.054(6) 0.055(6) -0.003(5) -0.004(5) 0.004(5)
C31B 0.064(6) 0.074(7) 0.065(6) 0.013(5) 0.008(5) -0.019(5)
C32B 0.060(6) 0.067(8) 0.072(6) 0.020(5) 0.002(5) -0.002(5)
C33B 0.062(6) 0.091(8) 0.050(6) 0.013(5) 0.002(5) 0.014(6)
C34B 0.047(5) 0.074(6) 0.047(5) 0.006(5) 0.003(4) 0.003(5)
C35B 0.175(15) 0.069(9) 0.097(9) 0.009(7) 0.025(9) -0.016(10)
C36B 0.21(2) 0.157(18) 0.113(12) -0.004(11) 0.001(13) -0.039(17)
C37B 0.22(2) 0.093(12) 0.165(16) -0.039(11) 0.044(15) -0.023(13)
C38B 0.167(16) 0.22(3) 0.099(11) 0.028(14) 0.004(11) -0.039(19)
C39B 0.22(2) 0.112(14) 0.147(16) 0.023(11) 0.054(15) 0.010(16)
C40B 0.137(13) 0.086(13) 0.137(12) 0.023(9) 0.028(10) -0.012(10)

loop_
_atom_type_symbol
_atom_type_description
_atom_type_scat_dispersion_real
_atom_type_scat_dispersion_imag
_atom_type_scat_source
C C 0.0033 0.0016 'International Tables Vol C Tables 4.2.6.8 and 6.1.1.4'
H H 0.0000 0.0000 'International Tables Vol C Tables 4.2.6.8 and 6.1.1.4'
O O 0.0106 0.0060 'International Tables Vol C Tables 4.2.6.8 and 6.1.1.4'
N N 0.0061 0.0033 'International Tables Vol C Tables 4.2.6.8 and 6.1.1.4'

loop_
_geom_angle_atom_site_label_1
_geom_angle_atom_site_label_2
_geom_angle_atom_site_label_3
_geom_angle
_geom_angle_site_symmetry_1
_geom_angle_site_symmetry_3
_geom_angle_publ_flag
C2A O1A H1OA 109.5 . . ?
C16A O2A H2OA 109.5 . . ?
C1A O3A C29A 109.3(6) . . ?
C15A O4A C29A 109.2(5) . . ?
O3A C1A C15A 104.7(6) . . ?
O3A C1A C2A 108.2(6) . . ?
C15A C1A C2A 117.0(7) . . ?
O3A C1A H1A 108.9 . . ?
C15A C1A H1A 109.0 . . ?
C2A C1A H1A 108.9 . . ?
O1A C2A C3A 110.9(7) . . ?
O1A C2A C9A 104.2(6) . . ?
C3A C2A C9A 109.9(6) . . ?
O1A C2A C1A 107.5(6) . . ?
C3A C2A C1A 112.3(6) . . ?
C9A C2A C1A 111.7(6) . . ?
C4A C3A C8A 120.0 . . ?
C4A C3A C2A 119.9(6) . . ?
C8A C3A C2A 120.1(6) . . ?
C3A C4A C5A 120.0 . . ?
C3A C4A H4A 120.0 . . ?
C5A C4A H4A 120.0 . . ?
C6A C5A C4A 120.0 . . ?
C6A C5A H5A 120.0 . . ?
C4A C5A H5A 120.0 . . ?
C5A C6A C7A 120.0 . . ?
C5A C6A H6A 120.0 . . ?
C7A C6A H6A 120.0 . . ?
C8A C7A C6A 120.0 . . ?
C8A C7A H7A 120.0 . . ?
C6A C7A H7A 120.0 . . ?
C7A C8A C3A 120.0 . . ?
C7A C8A H8A 120.0 . . ?
C3A C8A H8A 120.0 . . ?
C10A C9A C14A 120.0 . . ?
C10A C9A C2A 124.1(5) . . ?
C14A C9A C2A 115.8(5) . . ?
C11A C10A C9A 120.0 . . ?
C11A C10A H10A 120.0 . . ?
C9A C10A H10A 120.0 . . ?
C12A C11A C10A 120.0 . . ?
C12A C11A H11A 120.0 . . ?
C10A C11A H11A 120.0 . . ?
C11A C12A C13A 120.0 . . ?
C11A C12A H12A 120.0 . . ?
C13A C12A H12A 120.0 . . ?
C14A C13A C12A 120.0 . . ?
C14A C13A H13A 120.0 . . ?
C12A C13A H13A 120.0 . . ?
C13A C14A C9A 120.0 . . ?
C13A C14A H14A 120.0 . . ?
C9A C14A H14A 120.0 . . ?
O4A C15A C1A 103.3(6) . . ?
O4A C15A C16A 107.3(6) . . ?
C1A C15A C16A 116.8(7) . . ?
O4A C15A H15A 109.7 . . ?
C1A C15A H15A 109.7 . . ?
C16A C15A H15A 109.7 . . ?
O2A C16A C15A 102.8(6) . . ?
O2A C16A C17A 110.8(7) . . ?
C15A C16A C17A 112.8(6) . . ?
O2A C16A C23A 108.1(6) . . ?
C15A C16A C23A 112.4(6) . . ?
C17A C16A C23A 109.7(6) . . ?
C18A C17A C22A 120.0 . . ?
C18A C17A C16A 119.9(7) . . ?
C22A C17A C16A 120.0(7) . . ?
C17A C18A C19A 120.0 . . ?
C17A C18A H18A 120.0 . . ?
C19A C18A H18A 120.0 . . ?
C20A C19A C18A 120.0 . . ?
C20A C19A H19A 120.0 . . ?
C18A C19A H19A 120.0 . . ?
C19A C20A C21A 120.0 . . ?
C19A C20A H20A 120.0 . . ?
C21A C20A H20A 120.0 . . ?
C22A C21A C20A 120.0 . . ?
C22A C21A H21A 120.0 . . ?
C20A C21A H21A 120.0 . . ?
C21A C22A C17A 120.0 . . ?
C21A C22A H22A 119.9 . . ?
C17A C22A H22A 120.0 . . ?
C24A C23A C28A 120.0 . . ?
C24A C23A C16A 116.7(5) . . ?
C28A C23A C16A 123.3(5) . . ?
C25A C24A C23A 120.0 . . ?
C25A C24A H24A 120.0 . . ?
C23A C24A H24A 120.0 . . ?
C24A C25A C26A 120.0 . . ?
C24A C25A H25A 120.0 . . ?
C26A C25A H25A 120.0 . . ?
C27A C26A C25A 120.0 . . ?
C27A C26A H26A 120.0 . . ?
C25A C26A H26A 120.0 . . ?
C26A C27A C28A 120.0 . . ?
C26A C27A H27A 120.0 . . ?
C28A C27A H27A 120.0 . . ?
C27A C28A C23A 120.0 . . ?
C27A C28A H28A 120.0 . . ?
C23A C28A H28A 120.0 . . ?
O4A C29A O3A 105.5(6) . . ?
O4A C29A C34A 110.5(7) . . ?
O3A C29A C34A 111.0(6) . . ?
O4A C29A C30A 109.0(6) . . ?
O3A C29A C30A 107.8(6) . . ?
C34A C29A C30A 112.7(7) . . ?
C29A C30A C31A 110.9(7) . . ?
C29A C30A H30C 109.5 . . ?
C31A C30A H30C 109.4 . . ?
C29A C30A H30D 109.4 . . ?
C31A C30A H30D 109.5 . . ?
H30C C30A H30D 108.0 . . ?
C32A C31A C30A 111.2(8) . . ?
C32A C31A H31C 109.4 . . ?
C30A C31A H31C 109.4 . . ?
C32A C31A H31D 109.4 . . ?
C30A C31A H31D 109.4 . . ?
H31C C31A H31D 108.0 . . ?
C31A C32A C33A 110.7(8) . . ?
C31A C32A H32C 109.5 . . ?
C33A C32A H32C 109.5 . . ?
C31A C32A H32D 109.5 . . ?
C33A C32A H32D 109.5 . . ?
H32C C32A H32D 108.1 . . ?
C34A C33A C32A 112.7(7) . . ?
C34A C33A H33C 109.0 . . ?
C32A C33A H33C 109.1 . . ?
C34A C33A H33D 109.1 . . ?
C32A C33A H33D 109.0 . . ?
H33C C33A H33D 107.8 . . ?
C29A C34A C33A 110.3(7) . . ?
C29A C34A H34C 109.6 . . ?
C33A C34A H34C 109.6 . . ?
C29A C34A H34D 109.6 . . ?
C33A C34A H34D 109.6 . . ?
H34C C34A H34D 108.1 . . ?
C43A O5A C41A 107.3(15) . . ?
C43A O5A O11A 137.2(19) . . ?
C41A O5A O11A 39.5(15) . . ?
C42A N1A C47A 124.9(15) . . ?
C42A N1A C43A 113.9(14) . . ?
C47A N1A C43A 119.8(15) . . ?
C36A C35A C40A 120.0 . . ?
C36A C35A C41A 116.7(14) . . ?
C40A C35A C41A 123.3(13) . . ?
C37A C36A C35A 120.0 . . ?
C37A C36A H36A 120.0 . . ?
C35A C36A H36A 120.0 . . ?
C36A C37A C38A 120.0 . . ?
C36A C37A H37A 120.0 . . ?
C38A C37A H37A 120.0 . . ?
C37A C38A C39A 120.0 . . ?
C37A C38A H38A 120.0 . . ?
C39A C38A H38A 120.0 . . ?
C40A C39A C38A 120.0 . . ?
C40A C39A H39A 120.0 . . ?
C38A C39A H39A 120.0 . . ?
C39A C40A C35A 120.0 . . ?
C39A C40A H40A 120.0 . . ?
C35A C40A H40A 120.0 . . ?
O5A C41A C35A 110.3(12) . . ?
O5A C41A C42A 105.6(12) . . ?
C35A C41A C42A 113.4(12) . . ?
O5A C41A H41A 109.1 . . ?
C35A C41A H41A 109.2 . . ?
C42A C41A H41A 109.2 . . ?
O6A C42A N1A 128.8(13) . . ?
O6A C42A C41A 125.6(12) . . ?
N1A C42A C41A 105.4(12) . . ?
O5A C43A N1A 101.8(15) . . ?
O5A C43A C44A 110.8(16) . . ?
N1A C43A C44A 110.6(16) . . ?
O5A C43A H43A 111.1 . . ?
N1A C43A H43A 111.0 . . ?
C44A C43A H43A 111.2 . . ?
C43A C44A C45A 105.2(17) . . ?
C43A C44A H44C 110.9 . . ?
C45A C44A H44C 110.8 . . ?
C43A C44A H44D 110.6 . . ?
C45A C44A H44D 110.6 . . ?
H44C C44A H44D 108.8 . . ?
C44A C45A C46A 111.1(17) . . ?
C44A C45A H45C 109.5 . . ?
C46A C45A H45C 109.2 . . ?
C44A C45A H45D 109.5 . . ?
C46A C45A H45D 109.5 . . ?
H45C C45A H45D 108.1 . . ?
C47A C46A C45A 111.6(17) . . ?
C47A C46A H46C 109.3 . . ?
C45A C46A H46C 109.0 . . ?
C47A C46A H46D 109.3 . . ?
C45A C46A H46D 109.6 . . ?
H46C C46A H46D 108.0 . . ?
N1A C47A C46A 106.6(15) . . ?
N1A C47A H47C 110.4 . . ?
C46A C47A H47C 110.5 . . ?
N1A C47A H47D 110.4 . . ?
C46A C47A H47D 110.4 . . ?
H47C C47A H47D 108.6 . . ?
C2B O1B H1OB 109.5 . . ?
C16B O2B H2OB 109.5 . . ?
C1B O3B C29B 110.8(6) . . ?
C15B O4B C29B 112.2(6) . . ?
O3B C1B C15B 104.7(6) . . ?
O3B C1B C2B 108.1(6) . . ?
C15B C1B C2B 116.1(7) . . ?
O3B C1B H1B 109.3 . . ?
C15B C1B H1B 109.3 . . ?
C2B C1B H1B 109.3 . . ?
O1B C2B C9B 110.0(7) . . ?
O1B C2B C3B 107.7(6) . . ?
C9B C2B C3B 109.8(6) . . ?
O1B C2B C1B 102.0(6) . . ?
C9B C2B C1B 114.1(7) . . ?
C3B C2B C1B 112.9(7) . . ?
C4B C3B C8B 120.0 . . ?
C4B C3B C2B 123.7(5) . . ?
C8B C3B C2B 116.3(5) . . ?
C5B C4B C3B 120.0 . . ?
C5B C4B H4B 120.0 . . ?
C3B C4B H4B 120.0 . . ?
C6B C5B C4B 120.0 . . ?
C6B C5B H5B 120.0 . . ?
C4B C5B H5B 120.0 . . ?
C7B C6B C5B 120.0 . . ?
C7B C6B H6B 120.0 . . ?
C5B C6B H6B 120.0 . . ?
C6B C7B C8B 120.0 . . ?
C6B C7B H7B 120.0 . . ?
C8B C7B H7B 120.0 . . ?
C7B C8B C3B 120.0 . . ?
C7B C8B H8B 120.0 . . ?
C3B C8B H8B 120.0 . . ?
C10B C9B C14B 120.0 . . ?
C10B C9B C2B 118.8(7) . . ?
C14B C9B C2B 121.2(7) . . ?
C11B C10B C9B 120.0 . . ?
C11B C10B H10B 120.0 . . ?
C9B C10B H10B 120.0 . . ?
C10B C11B C12B 120.0 . . ?
C10B C11B H11B 120.0 . . ?
C12B C11B H11B 120.0 . . ?
C13B C12B C11B 120.0 . . ?
C13B C12B H12B 120.0 . . ?
C11B C12B H12B 120.0 . . ?
C12B C13B C14B 120.0 . . ?
C12B C13B H13B 120.0 . . ?
C14B C13B H13B 120.0 . . ?
C13B C14B C9B 120.0 . . ?
C13B C14B H14B 120.0 . . ?
C9B C14B H14B 120.0 . . ?
O4B C15B C1B 103.7(6) . . ?
O4B C15B C16B 111.3(6) . . ?
C1B C15B C16B 117.3(6) . . ?
O4B C15B H15B 108.0 . . ?
C1B C15B H15B 108.1 . . ?
C16B C15B H15B 108.0 . . ?
O2B C16B C15B 109.9(6) . . ?
O2B C16B C17B 109.4(5) . . ?
C15B C16B C17B 110.6(6) . . ?
O2B C16B C23B 105.7(6) . . ?
C15B C16B C23B 113.3(6) . . ?
C17B C16B C23B 107.7(6) . . ?
C18B C17B C22B 120.0 . . ?
C18B C17B C16B 120.4(5) . . ?
C22B C17B C16B 119.6(5) . . ?
C17B C18B C19B 120.0 . . ?
C17B C18B H18B 120.0 . . ?
C19B C18B H18B 120.0 . . ?
C20B C19B C18B 120.0 . . ?
C20B C19B H19B 120.0 . . ?
C18B C19B H19B 120.0 . . ?
C19B C20B C21B 120.0 . . ?
C19B C20B H20B 120.0 . . ?
C21B C20B H20B 120.0 . . ?
C22B C21B C20B 120.0 . . ?
C22B C21B H21B 120.0 . . ?
C20B C21B H21B 120.0 . . ?
C21B C22B C17B 120.0 . . ?
C21B C22B H22B 120.0 . . ?
C17B C22B H22B 120.0 . . ?
C24B C23B C28B 120.0 . . ?
C24B C23B C16B 116.5(5) . . ?
C28B C23B C16B 123.4(5) . . ?
C25B C24B C23B 120.0 . . ?
C25B C24B H24B 120.0 . . ?
C23B C24B H24B 120.0 . . ?
C24B C25B C26B 120.0 . . ?
C24B C25B H25B 120.0 . . ?
C26B C25B H25B 120.0 . . ?
C27B C26B C25B 120.0 . . ?
C27B C26B H26B 120.0 . . ?
C25B C26B H26B 120.0 . . ?
C26B C27B C28B 120.0 . . ?
C26B C27B H27B 120.0 . . ?
C28B C27B H27B 120.0 . . ?
C27B C28B C23B 120.0 . . ?
C27B C28B H28B 120.3 . . ?
C23B C28B H28B 119.7 . . ?
O3B C29B O4B 103.7(6) . . ?
O3B C29B C30B 110.7(7) . . ?
O4B C29B C30B 110.9(7) . . ?
O3B C29B C34B 108.3(7) . . ?
O4B C29B C34B 109.7(6) . . ?
C30B C29B C34B 113.0(7) . . ?
C31B C30B C29B 112.0(7) . . ?
C31B C30B H30E 109.2 . . ?
C29B C30B H30E 109.2 . . ?
C31B C30B H30F 109.2 . . ?
C29B C30B H30F 109.3 . . ?
H30E C30B H30F 107.9 . . ?
C30B C31B C32B 110.2(7) . . ?
C30B C31B H31E 109.7 . . ?
C32B C31B H31E 109.6 . . ?
C30B C31B H31F 109.5 . . ?
C32B C31B H31F 109.6 . . ?
H31E C31B H31F 108.1 . . ?
C33B C32B C31B 109.6(7) . . ?
C33B C32B H32E 109.7 . . ?
C31B C32B H32E 109.8 . . ?
C33B C32B H32F 109.8 . . ?
C31B C32B H32F 109.8 . . ?
H32E C32B H32F 108.2 . . ?
C32B C33B C34B 113.7(8) . . ?
C32B C33B H33E 108.8 . . ?
C34B C33B H33E 108.8 . . ?
C32B C33B H33F 108.9 . . ?
C34B C33B H33F 108.8 . . ?
H33E C33B H33F 107.7 . . ?
C29B C34B C33B 109.7(7) . . ?
C29B C34B H34E 109.7 . . ?
C33B C34B H34E 109.8 . . ?
C29B C34B H34F 109.7 . . ?
C33B C34B H34F 109.7 . . ?
H34E C34B H34F 108.2 . . ?
C36B C35B C40B 120.0 . . ?
C36B C35B C41B 116.0(13) . . ?
C40B C35B C41B 124.0(13) . . ?
C35B C36B C37B 120.0 . . ?
C35B C36B H36B 120.0 . . ?
C37B C36B H36B 120.0 . . ?
C36B C37B C38B 120.0 . . ?
C36B C37B H37B 120.0 . . ?
C38B C37B H37B 120.0 . . ?
C39B C38B C37B 120.0 . . ?
C39B C38B H38B 120.0 . . ?
C37B C38B H38B 120.0 . . ?
C38B C39B C40B 120.0 . . ?
C38B C39B H39B 120.0 . . ?
C40B C39B H39B 120.0 . . ?
C39B C40B C35B 120.0 . . ?
C39B C40B H40B 120.0 . . ?
C35B C40B H40B 120.0 . . ?
C43B O5B C41B 111.0(16) . . ?
C42B N1B C47B 108.0(19) . . ?
C42B N1B C43B 121.4(18) . . ?
C47B N1B C43B 114(2) . . ?
O5B C41B C35B 110.4(12) . . ?
O5B C41B C42B 104.1(13) . . ?
C35B C41B C42B 113.0(12) . . ?
O5B C41B H41B 109.8 . . ?
C35B C41B H41B 109.7 . . ?
C42B C41B H41B 109.7 . . ?
O6B C42B N1B 137.1(17) . . ?
O6B C42B C41B 125.5(14) . . ?
N1B C42B C41B 96.6(14) . . ?
O5B C43B N1B 87.7(17) . . ?
O5B C43B C44B 105.0(17) . . ?
N1B C43B C44B 94.5(19) . . ?
O5B C43B H43B 120.9 . . ?
N1B C43B H43B 120.9 . . ?
C44B C43B H43B 120.7 . . ?
C43B C44B C45B 97.9(17) . . ?
C43B C44B H44E 112.0 . . ?
C45B C44B H44E 112.0 . . ?
C43B C44B H44F 112.4 . . ?
C45B C44B H44F 112.3 . . ?
H44E C44B H44F 109.9 . . ?
C44B C45B C46B 106(2) . . ?
C44B C45B H45E 110.4 . . ?
C46B C45B H45E 110.9 . . ?
C44B C45B H45F 110.6 . . ?
C46B C45B H45F 110.4 . . ?
H45E C45B H45F 108.6 . . ?
C47B C46B C45B 108(2) . . ?
C47B C46B H46E 110.4 . . ?
C45B C46B H46E 110.7 . . ?
C47B C46B H46F 110.1 . . ?
C45B C46B H46F 109.6 . . ?
H46E C46B H46F 108.5 . . ?
N1B C47B C46B 106(2) . . ?
N1B C47B H47E 110.5 . . ?
C46B C47B H47E 110.4 . . ?
N1B C47B H47F 110.4 . . ?
C46B C47B H47F 110.7 . . ?
H47E C47B H47F 108.7 . . ?

loop_
_geom_bond_atom_site_label_1
_geom_bond_atom_site_label_2
_geom_bond_distance
_geom_bond_site_symmetry_2
_geom_bond_publ_flag
O1A C2A 1.447(10) . ?
O1A H1OA 0.8200 . ?
O2A C16A 1.423(10) . ?
O2A H2OA 0.8200 . ?
O3A C1A 1.434(9) . ?
O3A C29A 1.449(9) . ?
O4A C15A 1.413(9) . ?
O4A C29A 1.422(9) . ?
C1A C15A 1.537(11) . ?
C1A C2A 1.580(11) . ?
C1A H1A 0.9800 . ?
C2A C3A 1.510(11) . ?
C2A C9A 1.566(9) . ?
C3A C4A 1.3900 . ?
C3A C8A 1.3900 . ?
C4A C5A 1.3900 . ?
C4A H4A 0.9300 . ?
C5A C6A 1.3900 . ?
C5A H5A 0.9300 . ?
C6A C7A 1.3900 . ?
C6A H6A 0.9300 . ?
C7A C8A 1.3900 . ?
C7A H7A 0.9300 . ?
C8A H8A 0.9300 . ?
C9A C10A 1.3900 . ?
C9A C14A 1.3900 . ?
C10A C11A 1.3900 . ?
C10A H10A 0.9300 . ?
C11A C12A 1.3900 . ?
C11A H11A 0.9300 . ?
C12A C13A 1.3900 . ?
C12A H12A 0.9300 . ?
C13A C14A 1.3900 . ?
C13A H13A 0.9300 . ?
C14A H14A 0.9300 . ?
C15A C16A 1.541(11) . ?
C15A H15A 0.9800 . ?
C16A C17A 1.549(11) . ?
C16A C23A 1.553(9) . ?
C17A C18A 1.3900 . ?
C17A C22A 1.3900 . ?
C18A C19A 1.3900 . ?
C18A H18A 0.9300 . ?
C19A C20A 1.3900 . ?
C19A H19A 0.9300 . ?
C20A C21A 1.3900 . ?
C20A H20A 0.9300 . ?
C21A C22A 1.3900 . ?
C21A H21A 0.9300 . ?
C22A H22A 0.9429 . ?
C23A C24A 1.3900 . ?
C23A C28A 1.3900 . ?
C24A C25A 1.3900 . ?
C24A H24A 0.9300 . ?
C25A C26A 1.3900 . ?
C25A H25A 0.9300 . ?
C26A C27A 1.3900 . ?
C26A H26A 0.9300 . ?
C27A C28A 1.3900 . ?
C27A H27A 0.9300 . ?
C28A H28A 0.9300 . ?
C29A C34A 1.511(11) . ?
C29A C30A 1.517(11) . ?
C30A C31A 1.549(12) . ?
C30A H30C 0.9700 . ?
C30A H30D 0.9700 . ?
C31A C32A 1.483(13) . ?
C31A H31C 0.9700 . ?
C31A H31D 0.9700 . ?
C32A C33A 1.523(12) . ?
C32A H32C 0.9700 . ?
C32A H32D 0.9700 . ?
C33A C34A 1.521(11) . ?
C33A H33C 0.9700 . ?
C33A H33D 0.9700 . ?
C34A H34C 0.9700 . ?
C34A H34D 0.9700 . ?
O5A C43A 1.415(10) . ?
O5A C41A 1.438(9) . ?
O5A O11A 1.96(5) . ?
O6A C42A 1.228(8) . ?
N1A C42A 1.301(9) . ?
N1A C47A 1.448(10) . ?
N1A C43A 1.473(10) . ?
C35A C36A 1.3900 . ?
C35A C40A 1.3900 . ?
C35A C41A 1.472(9) . ?
C36A C37A 1.3900 . ?
C36A H36A 0.9300 . ?
C37A C38A 1.3900 . ?
C37A H37A 0.9300 . ?
C38A C39A 1.3900 . ?
C38A H38A 0.9300 . ?
C39A C40A 1.3900 . ?
C39A H39A 0.9300 . ?
C40A H40A 0.9300 . ?
C41A C42A 1.492(9) . ?
C41A H41A 0.9800 . ?
C43A C44A 1.477(10) . ?
C43A H43A 0.9800 . ?
C44A C45A 1.512(10) . ?
C44A H44C 0.9700 . ?
C44A H44D 0.9700 . ?
C45A C46A 1.524(10) . ?
C45A H45C 0.9700 . ?
C45A H45D 0.9700 . ?
C46A C47A 1.493(10) . ?
C46A H46C 0.9700 . ?
C46A H46D 0.9700 . ?
C47A H47C 0.9700 . ?
C47A H47D 0.9700 . ?
O1B C2B 1.466(10) . ?
O1B H1OB 0.8200 . ?
O2B C16B 1.414(9) . ?
O2B H2OB 0.8200 . ?
O3B C1B 1.399(9) . ?
O3B C29B 1.429(9) . ?
O4B C15B 1.410(9) . ?
O4B C29B 1.444(9) . ?
C1B C15B 1.537(11) . ?
C1B C2B 1.555(12) . ?
C1B H1B 0.9800 . ?
C2B C9B 1.520(10) . ?
C2B C3B 1.556(10) . ?
C3B C4B 1.3900 . ?
C3B C8B 1.3900 . ?
C4B C5B 1.3900 . ?
C4B H4B 0.9300 . ?
C5B C6B 1.3900 . ?
C5B H5B 0.9300 . ?
C6B C7B 1.3900 . ?
C6B H6B 0.9300 . ?
C7B C8B 1.3900 . ?
C7B H7B 0.9300 . ?
C8B H8B 0.9300 . ?
C9B C10B 1.3900 . ?
C9B C14B 1.3900 . ?
C10B C11B 1.3900 . ?
C10B H10B 0.9300 . ?
C11B C12B 1.3900 . ?
C11B H11B 0.9300 . ?
C12B C13B 1.3900 . ?
C12B H12B 0.9300 . ?
C13B C14B 1.3900 . ?
C13B H13B 0.9300 . ?
C14B H14B 0.9300 . ?
C15B C16B 1.551(11) . ?
C15B H15B 0.9800 . ?
C16B C17B 1.564(9) . ?
C16B C23B 1.564(9) . ?
C17B C18B 1.3900 . ?
C17B C22B 1.3900 . ?
C18B C19B 1.3900 . ?
C18B H18B 0.9300 . ?
C19B C20B 1.3900 . ?
C19B H19B 0.9300 . ?
C20B C21B 1.3900 . ?
C20B H20B 0.9300 . ?
C21B C22B 1.3900 . ?
C21B H21B 0.9300 . ?
C22B H22B 0.9300 . ?
C23B C24B 1.3900 . ?
C23B C28B 1.3900 . ?
C24B C25B 1.3900 . ?
C24B H24B 0.9300 . ?
C25B C26B 1.3900 . ?
C25B H25B 0.9300 . ?
C26B C27B 1.3900 . ?
C26B H26B 0.9300 . ?
C27B C28B 1.3900 . ?
C27B H27B 0.9300 . ?
C28B H28B 0.9409 . ?
C29B C30B 1.499(11) . ?
C29B C34B 1.513(11) . ?
C30B C31B 1.499(11) . ?
C30B H30E 0.9700 . ?
C30B H30F 0.9700 . ?
C31B C32B 1.536(12) . ?
C31B H31E 0.9700 . ?
C31B H31F 0.9700 . ?
C32B C33B 1.460(12) . ?
C32B H32E 0.9700 . ?
C32B H32F 0.9700 . ?
C33B C34B 1.520(12) . ?
C33B H33E 0.9700 . ?
C33B H33F 0.9700 . ?
C34B H34E 0.9700 . ?
C34B H34F 0.9700 . ?
C35B C36B 1.3900 . ?
C35B C40B 1.3900 . ?
C35B C41B 1.474(9) . ?
C36B C37B 1.3900 . ?
C36B H36B 0.9300 . ?
C37B C38B 1.3900 . ?
C37B H37B 0.9300 . ?
C38B C39B 1.3900 . ?
C38B H38B 0.9300 . ?
C39B C40B 1.3900 . ?
C39B H39B 0.9300 . ?
C40B H40B 0.9300 . ?
O5B C43B 1.420(10) . ?
O5B C41B 1.426(9) . ?
O6B C42B 1.231(9) . ?
N1B C42B 1.315(10) . ?
N1B C47B 1.439(10) . ?
N1B C43B 1.455(10) . ?
C41B C42B 1.491(9) . ?
C41B H41B 0.9800 . ?
C43B C44B 1.472(10) . ?
C43B H43B 0.9800 . ?
C44B C45B 1.523(10) . ?
C44B H44E 0.9700 . ?
C44B H44F 0.9700 . ?
C45B C46B 1.521(10) . ?
C45B H45E 0.9700 . ?
C45B H45F 0.9700 . ?
C46B C47B 1.487(10) . ?
C46B H46E 0.9700 . ?
C46B H46F 0.9700 . ?
C47B H47E 0.9700 . ?
C47B H47F 0.9700 . ?

loop_
_geom_torsion_atom_site_label_1
_geom_torsion_atom_site_label_2
_geom_torsion_atom_site_label_3
_geom_torsion_atom_site_label_4
_geom_torsion
_geom_torsion_site_symmetry_1
_geom_torsion_site_symmetry_2
_geom_torsion_site_symmetry_3
_geom_torsion_site_symmetry_4
_geom_torsion_publ_flag
C29A O3A C1A C15A -7.4(8) . . . . ?
C29A O3A C1A C2A -132.8(7) . . . . ?
O3A C1A C2A O1A -179.6(6) . . . . ?
C15A C1A C2A O1A 62.6(9) . . . . ?
O3A C1A C2A C3A 58.1(8) . . . . ?
C15A C1A C2A C3A -59.7(9) . . . . ?
O3A C1A C2A C9A -65.9(8) . . . . ?
C15A C1A C2A C9A 176.4(7) . . . . ?
O1A C2A C3A C4A 160.3(4) . . . . ?
C9A C2A C3A C4A 45.7(7) . . . . ?
C1A C2A C3A C4A -79.3(7) . . . . ?
O1A C2A C3A C8A -22.1(7) . . . . ?
C9A C2A C3A C8A -136.8(5) . . . . ?
C1A C2A C3A C8A 98.3(6) . . . . ?
C8A C3A C4A C5A 0.0 . . . . ?
C2A C3A C4A C5A 177.6(5) . . . . ?
C3A C4A C5A C6A 0.0 . . . . ?
C4A C5A C6A C7A 0.0 . . . . ?
C5A C6A C7A C8A 0.0 . . . . ?
C6A C7A C8A C3A 0.0 . . . . ?
C4A C3A C8A C7A 0.0 . . . . ?
C2A C3A C8A C7A -177.6(5) . . . . ?
O1A C2A C9A C10A 119.1(6) . . . . ?
C3A C2A C9A C10A -122.0(6) . . . . ?
C1A C2A C9A C10A 3.3(9) . . . . ?
O1A C2A C9A C14A -58.0(7) . . . . ?
C3A C2A C9A C14A 60.9(7) . . . . ?
C1A C2A C9A C14A -173.8(5) . . . . ?
C14A C9A C10A C11A 0.0 . . . . ?
C2A C9A C10A C11A -177.0(7) . . . . ?
C9A C10A C11A C12A 0.0 . . . . ?
C10A C11A C12A C13A 0.0 . . . . ?
C11A C12A C13A C14A 0.0 . . . . ?
C12A C13A C14A C9A 0.0 . . . . ?
C10A C9A C14A C13A 0.0 . . . . ?
C2A C9A C14A C13A 177.2(6) . . . . ?
C29A O4A C15A C1A -29.3(8) . . . . ?
C29A O4A C15A C16A -153.3(6) . . . . ?
O3A C1A C15A O4A 22.0(8) . . . . ?
C2A C1A C15A O4A 141.7(7) . . . . ?
O3A C1A C15A C16A 139.5(7) . . . . ?
C2A C1A C15A C16A -100.8(9) . . . . ?
O4A C15A C16A O2A 176.0(6) . . . . ?
C1A C15A C16A O2A 60.7(9) . . . . ?
O4A C15A C16A C17A 56.6(9) . . . . ?
C1A C15A C16A C17A -58.7(9) . . . . ?
O4A C15A C16A C23A -68.1(8) . . . . ?
C1A C15A C16A C23A 176.6(7) . . . . ?
O2A C16A C17A C18A 172.4(5) . . . . ?
C15A C16A C17A C18A -72.9(7) . . . . ?
C23A C16A C17A C18A 53.2(7) . . . . ?
O2A C16A C17A C22A -10.5(8) . . . . ?
C15A C16A C17A C22A 104.2(6) . . . . ?
C23A C16A C17A C22A -129.7(5) . . . . ?
C22A C17A C18A C19A 0.0 . . . . ?
C16A C17A C18A C19A 177.1(6) . . . . ?
C17A C18A C19A C20A 0.0 . . . . ?
C18A C19A C20A C21A 0.0 . . . . ?
C19A C20A C21A C22A 0.0 . . . . ?
C20A C21A C22A C17A 0.0 . . . . ?
C18A C17A C22A C21A 0.0 . . . . ?
C16A C17A C22A C21A -177.1(6) . . . . ?
O2A C16A C23A C24A -55.9(7) . . . . ?
C15A C16A C23A C24A -168.6(5) . . . . ?
C17A C16A C23A C24A 65.0(7) . . . . ?
O2A C16A C23A C28A 121.1(6) . . . . ?
C15A C16A C23A C28A 8.4(9) . . . . ?
C17A C16A C23A C28A -118.0(6) . . . . ?
C28A C23A C24A C25A 0.0 . . . . ?
C16A C23A C24A C25A 177.1(6) . . . . ?
C23A C24A C25A C26A 0.0 . . . . ?
C24A C25A C26A C27A 0.0 . . . . ?
C25A C26A C27A C28A 0.0 . . . . ?
C26A C27A C28A C23A 0.0 . . . . ?
C24A C23A C28A C27A 0.0 . . . . ?
C16A C23A C28A C27A -176.9(6) . . . . ?
C15A O4A C29A O3A 25.3(8) . . . . ?
C15A O4A C29A C34A -94.8(7) . . . . ?
C15A O4A C29A C30A 140.8(7) . . . . ?
C1A O3A C29A O4A -9.9(8) . . . . ?
C1A O3A C29A C34A 109.9(7) . . . . ?
C1A O3A C29A C30A -126.3(7) . . . . ?
O4A C29A C30A C31A 69.2(9) . . . . ?
O3A C29A C30A C31A -176.7(7) . . . . ?
C34A C29A C30A C31A -53.9(10) . . . . ?
C29A C30A C31A C32A 55.3(10) . . . . ?
C30A C31A C32A C33A -56.1(11) . . . . ?
C31A C32A C33A C34A 56.7(11) . . . . ?
O4A C29A C34A C33A -68.9(8) . . . . ?
O3A C29A C34A C33A 174.4(7) . . . . ?
C30A C29A C34A C33A 53.3(9) . . . . ?
C32A C33A C34A C29A -54.3(10) . . . . ?
C40A C35A C36A C37A 0.0 . . . . ?
C41A C35A C36A C37A -178.7(10) . . . . ?
C35A C36A C37A C38A 0.0 . . . . ?
C36A C37A C38A C39A 0.0 . . . . ?
C37A C38A C39A C40A 0.0 . . . . ?
C38A C39A C40A C35A 0.0 . . . . ?
C36A C35A C40A C39A 0.0 . . . . ?
C41A C35A C40A C39A 178.6(11) . . . . ?
C43A O5A C41A C35A 100.3(17) . . . . ?
O11A O5A C41A C35A -113(3) . . . . ?
C43A O5A C41A C42A -22.6(18) . . . . ?
O11A O5A C41A C42A 124(3) . . . . ?
C36A C35A C41A O5A 98.8(14) . . . . ?
C40A C35A C41A O5A -79.8(14) . . . . ?
C36A C35A C41A C42A -143.0(10) . . . . ?
C40A C35A C41A C42A 38.4(15) . . . . ?
C47A N1A C42A O6A -13(3) . . . . ?
C43A N1A C42A O6A -179.2(15) . . . . ?
C47A N1A C42A C41A 171.7(15) . . . . ?
C43A N1A C42A C41A 5.2(18) . . . . ?
O5A C41A C42A O6A -165.2(14) . . . . ?
C35A C41A C42A O6A 73.9(19) . . . . ?
O5A C41A C42A N1A 10.5(17) . . . . ?
C35A C41A C42A N1A -110.4(14) . . . . ?
C41A O5A C43A N1A 24.3(19) . . . . ?
O11A O5A C43A N1A -7(3) . . . . ?
C41A O5A C43A C44A 142.0(15) . . . . ?
O11A O5A C43A C44A 111(3) . . . . ?
C42A N1A C43A O5A -19(2) . . . . ?
C47A N1A C43A O5A 173.8(16) . . . . ?
C42A N1A C43A C44A -136.6(16) . . . . ?
C47A N1A C43A C44A 56(2) . . . . ?
O5A C43A C44A C45A -168.7(15) . . . . ?
N1A C43A C44A C45A -57(2) . . . . ?
C43A C44A C45A C46A 62(2) . . . . ?
C44A C45A C46A C47A -62(2) . . . . ?
C42A N1A C47A C46A 144.0(17) . . . . ?
C43A N1A C47A C46A -50(2) . . . . ?
C45A C46A C47A N1A 51(2) . . . . ?
C29B O3B C1B C15B -23.2(8) . . . . ?
C29B O3B C1B C2B -147.5(6) . . . . ?
O3B C1B C2B O1B 177.6(6) . . . . ?
C15B C1B C2B O1B 60.4(8) . . . . ?
O3B C1B C2B C9B 59.0(9) . . . . ?
C15B C1B C2B C9B -58.1(9) . . . . ?
O3B C1B C2B C3B -67.2(8) . . . . ?
C15B C1B C2B C3B 175.7(6) . . . . ?
O1B C2B C3B C4B 127.0(6) . . . . ?
C9B C2B C3B C4B -113.2(6) . . . . ?
C1B C2B C3B C4B 15.2(9) . . . . ?
O1B C2B C3B C8B -51.9(7) . . . . ?
C9B C2B C3B C8B 67.9(7) . . . . ?
C1B C2B C3B C8B -163.7(5) . . . . ?
C8B C3B C4B C5B 0.0 . . . . ?
C2B C3B C4B C5B -178.9(6) . . . . ?
C3B C4B C5B C6B 0.0 . . . . ?
C4B C5B C6B C7B 0.0 . . . . ?
C5B C6B C7B C8B 0.0 . . . . ?
C6B C7B C8B C3B 0.0 . . . . ?
C4B C3B C8B C7B 0.0 . . . . ?
C2B C3B C8B C7B 178.9(6) . . . . ?
O1B C2B C9B C10B 171.3(5) . . . . ?
C3B C2B C9B C10B 53.0(7) . . . . ?
C1B C2B C9B C10B -74.8(8) . . . . ?
O1B C2B C9B C14B -10.7(8) . . . . ?
C3B C2B C9B C14B -129.0(6) . . . . ?
C1B C2B C9B C14B 103.2(7) . . . . ?
C14B C9B C10B C11B 0.0 . . . . ?
C2B C9B C10B C11B 178.0(6) . . . . ?
C9B C10B C11B C12B 0.0 . . . . ?
C10B C11B C12B C13B 0.0 . . . . ?
C11B C12B C13B C14B 0.0 . . . . ?
C12B C13B C14B C9B 0.0 . . . . ?
C10B C9B C14B C13B 0.0 . . . . ?
C2B C9B C14B C13B -178.0(6) . . . . ?
C29B O4B C15B C1B -5.0(8) . . . . ?
C29B O4B C15B C16B -132.0(7) . . . . ?
O3B C1B C15B O4B 16.7(8) . . . . ?
C2B C1B C15B O4B 135.7(7) . . . . ?
O3B C1B C15B C16B 139.9(7) . . . . ?
C2B C1B C15B C16B -101.1(8) . . . . ?
O4B C15B C16B O2B 179.1(6) . . . . ?
C1B C15B C16B O2B 59.9(9) . . . . ?
O4B C15B C16B C17B 58.2(8) . . . . ?
C1B C15B C16B C17B -61.0(9) . . . . ?
O4B C15B C16B C23B -62.9(8) . . . . ?
C1B C15B C16B C23B 177.9(7) . . . . ?
O2B C16B C17B C18B 156.2(5) . . . . ?
C15B C16B C17B C18B -82.6(7) . . . . ?
C23B C16B C17B C18B 41.8(7) . . . . ?
O2B C16B C17B C22B -25.0(7) . . . . ?
C15B C16B C17B C22B 96.1(6) . . . . ?
C23B C16B C17B C22B -139.5(5) . . . . ?
C22B C17B C18B C19B 0.0 . . . . ?
C16B C17B C18B C19B 178.8(6) . . . . ?
C17B C18B C19B C20B 0.0 . . . . ?
C18B C19B C20B C21B 0.0 . . . . ?
C19B C20B C21B C22B 0.0 . . . . ?
C20B C21B C22B C17B 0.0 . . . . ?
C18B C17B C22B C21B 0.0 . . . . ?
C16B C17B C22B C21B -178.8(6) . . . . ?
O2B C16B C23B C24B -52.4(7) . . . . ?
C15B C16B C23B C24B -172.8(5) . . . . ?
C17B C16B C23B C24B 64.4(6) . . . . ?
O2B C16B C23B C28B 123.4(5) . . . . ?
C15B C16B C23B C28B 2.9(8) . . . . ?
C17B C16B C23B C28B -119.8(5) . . . . ?
C28B C23B C24B C25B 0.0 . . . . ?
C16B C23B C24B C25B 175.9(6) . . . . ?
C23B C24B C25B C26B 0.0 . . . . ?
C24B C25B C26B C27B 0.0 . . . . ?
C25B C26B C27B C28B 0.0 . . . . ?
C26B C27B C28B C23B 0.0 . . . . ?
C24B C23B C28B C27B 0.0 . . . . ?
C16B C23B C28B C27B -175.6(6) . . . . ?
C1B O3B C29B O4B 20.1(8) . . . . ?
C1B O3B C29B C30B -99.0(8) . . . . ?
C1B O3B C29B C34B 136.6(7) . . . . ?
C15B O4B C29B O3B -8.4(8) . . . . ?
C15B O4B C29B C30B 110.5(7) . . . . ?
C15B O4B C29B C34B -123.9(7) . . . . ?
O3B C29B C30B C31B -68.5(9) . . . . ?
O4B C29B C30B C31B 177.0(6) . . . . ?
C34B C29B C30B C31B 53.2(9) . . . . ?
C29B C30B C31B C32B -55.4(10) . . . . ?
C30B C31B C32B C33B 57.6(10) . . . . ?
C31B C32B C33B C34B -58.2(10) . . . . ?
O3B C29B C34B C33B 72.4(9) . . . . ?
O4B C29B C34B C33B -175.0(7) . . . . ?
C30B C29B C34B C33B -50.6(9) . . . . ?
C32B C33B C34B C29B 54.6(10) . . . . ?
C40B C35B C36B C37B 0.0 . . . . ?
C41B C35B C36B C37B -177.6(9) . . . . ?
C35B C36B C37B C38B 0.0 . . . . ?
C36B C37B C38B C39B 0.0 . . . . ?
C37B C38B C39B C40B 0.0 . . . . ?
C38B C39B C40B C35B 0.0 . . . . ?
C36B C35B C40B C39B 0.0 . . . . ?
C41B C35B C40B C39B 177.4(10) . . . . ?
C43B O5B C41B C35B 90.7(17) . . . . ?
C43B O5B C41B C42B -31(2) . . . . ?
C36B C35B C41B O5B 98.3(14) . . . . ?
C40B C35B C41B O5B -79.3(14) . . . . ?
C36B C35B C41B C42B -145.6(10) . . . . ?
C40B C35B C41B C42B 36.9(16) . . . . ?
C47B N1B C42B O6B -29(4) . . . . ?
C43B N1B C42B O6B -163(2) . . . . ?
C47B N1B C42B C41B 162(2) . . . . ?
C43B N1B C42B C41B 27(2) . . . . ?
O5B C41B C42B O6B -168.1(16) . . . . ?
C35B C41B C42B O6B 72(2) . . . . ?
O5B C41B C42B N1B 2.9(18) . . . . ?
C35B C41B C42B N1B -117.0(16) . . . . ?
C41B O5B C43B N1B 39.5(18) . . . . ?
C41B O5B C43B C44B 133.5(18) . . . . ?
C42B N1B C43B O5B -43(2) . . . . ?
C47B N1B C43B O5B -176(2) . . . . ?
C42B N1B C43B C44B -148(2) . . . . ?
C47B N1B C43B C44B 80(2) . . . . ?
O5B C43B C44B C45B -169.4(18) . . . . ?
N1B C43B C44B C45B -81(2) . . . . ?
C43B C44B C45B C46B 79(2) . . . . ?
C44B C45B C46B C47B -61(3) . . . . ?
C42B N1B C47B C46B 159(2) . . . . ?
C43B N1B C47B C46B -63(3) . . . . ?
C45B C46B C47B N1B 49(3) . . . . ?
